data_7224239
loop_
_publ_author_name
'Miyaji, Hidekazu'
'Kiriyama, Naoaki'
'Ebihara, Masahiro'
'Udagawa, Taro'

_publ_section_title
;
 Self-organization of dipyridylcalix[4]pyrrole into a supramolecular cage
 for dicarboxylates
;
_journal_name_full 'RSC Adv.'
_journal_paper_doi 10.1039/C5RA21335E
_journal_year 2016
_chemical_formula_sum 'C36 H40 N6 O'
_chemical_formula_weight 572.74
_chemical_name_systematic trans-dipyridylcalix[4]pyrrole
_space_group_crystal_system monoclinic
_space_group_IT_number 15
_space_group_name_Hall '-C 2yc'
_space_group_name_H-M_alt 'C 1 2/c 1'
_symmetry_space_group_name_Hall '-C 2yc'
_symmetry_space_group_name_H-M 'C 1 2/c 1'
_atom_sites_solution_hydrogens mixed
_audit_creation_method SHELXL-2014/7
_audit_update_record
;
2015-12-18 deposited with the CCDC.
2016-02-10 downloaded from the CCDC.
;
_cell_angle_alpha 90
_cell_angle_beta 102.821(10)
_cell_angle_gamma 90
_cell_formula_units_Z 4
_cell_length_a 17.908(10)
_cell_length_b 12.767(7)
_cell_length_c 14.894(8)
_cell_measurement_reflns_used 2884
_cell_measurement_temperature 296(2)
_cell_measurement_theta_max 27.4276
_cell_measurement_theta_min 3.1912
_cell_volume 3320(3)
_computing_cell_refinement 'CrystalClear (Rigaku Inc., 2008)'
_computing_data_collection 'CrystalClear (Rigaku Inc., 2008)'
_computing_data_reduction 'CrystalClear (Rigaku Inc., 2008)'
_computing_molecular_graphics 'Yadokari-XG 2009 (Wakita Nemoto et al., 2009)'
_computing_publication_material 'Yadokari-XG 2009 (Wakita,Nemoto et al., 2009)'
_computing_structure_refinement 'SHELXL-2014/7 (Sheldrick, 2014)'
_computing_structure_solution
;
????
;
_diffrn_ambient_temperature 296(2)
_diffrn_detector_area_resol_mean 14.6306
_diffrn_measured_fraction_theta_full 0.998
_diffrn_measured_fraction_theta_max 0.996
_diffrn_measurement_device_type 'Rigaku AFC7R Mercury CCD'
_diffrn_measurement_method dtprofit.ref
_diffrn_radiation_monochromator Confocal
_diffrn_radiation_source 'Sealed Tube'
_diffrn_radiation_type MoK\a
_diffrn_radiation_wavelength 0.71075
_diffrn_reflns_av_R_equivalents 0.0584
_diffrn_reflns_av_unetI/netI 0.0634
_diffrn_reflns_laue_measured_fraction_full 0.998
_diffrn_reflns_laue_measured_fraction_max 0.996
_diffrn_reflns_limit_h_max 23
_diffrn_reflns_limit_h_min -18
_diffrn_reflns_limit_k_max 15
_diffrn_reflns_limit_k_min -16
_diffrn_reflns_limit_l_max 19
_diffrn_reflns_limit_l_min -19
_diffrn_reflns_number 13208
_diffrn_reflns_point_group_measured_fraction_full 0.998
_diffrn_reflns_point_group_measured_fraction_max 0.996
_diffrn_reflns_theta_full 25.242
_diffrn_reflns_theta_max 27.481
_diffrn_reflns_theta_min 3.191
_exptl_absorpt_coefficient_mu 0.071
_exptl_absorpt_correction_T_max 1.0000
_exptl_absorpt_correction_T_min 0.7151
_exptl_absorpt_correction_type multi-scan
_exptl_crystal_colour Orange
_exptl_crystal_density_diffrn 1.146
_exptl_crystal_description Prism
_exptl_crystal_F_000 1224
_exptl_crystal_size_max 0.2000
_exptl_crystal_size_mid 0.2000
_exptl_crystal_size_min 0.2000
_refine_diff_density_max 0.169
_refine_diff_density_min -0.178
_refine_diff_density_rms 0.036
_refine_ls_extinction_method none
_refine_ls_goodness_of_fit_ref 1.127
_refine_ls_matrix_type full
_refine_ls_number_parameters 208
_refine_ls_number_reflns 3799
_refine_ls_number_restraints 0
_refine_ls_restrained_S_all 1.127
_refine_ls_R_factor_all 0.1521
_refine_ls_R_factor_gt 0.0861
_refine_ls_shift/su_max 0.000
_refine_ls_shift/su_mean 0.000
_refine_ls_structure_factor_coef Fsqd
_refine_ls_weighting_details 'w=1/[\s^2^(Fo^2^)+(0.1000P)^2^] where P=(Fo^2^+2Fc^2^)/3'
_refine_ls_weighting_scheme calc
_refine_ls_wR_factor_gt 0.1972
_refine_ls_wR_factor_ref 0.2344
_reflns_Friedel_coverage 0.000
_reflns_number_gt 2158
_reflns_number_total 3799
_reflns_threshold_expression 'I > 2\s(I)'
_cod_data_source_file c5ra21335e2.cif
_cod_data_source_block trans-1
_cod_depositor_comments
;
The following automatic conversions were performed:

'_exptl_absorpt_correction_type' value 'Multi-scan' changed to
'multi-scan' according to
/usr/data/users/saulius/crontab/automatic-downloads/rss-feeds/RSC/lib/dictionaries/cif_core.dic
dictionary named 'cif_core.dic' version 2.4.2 from 2011-04-26.

Automatic conversion script
Id: cif_fix_values 4268 2015-11-12 08:31:59Z antanas 
;
_cod_original_cell_volume 3321(3)
_cod_database_code 7224239
_shelx_shelxl_version_number 2014/7
_shelx_space_group_comment
;
The symmetry employed for this shelxl refinement is uniquely defined
by the following loop, which should always be used as a source of
symmetry information in preference to the above space-group names.
They are only intended as comments.
;

loop_
_space_group_symop_operation_xyz
'x, y, z'
'-x, y, -z+1/2'
'x+1/2, y+1/2, z'
'-x+1/2, y+1/2, -z+1/2'
'-x, -y, -z'
'x, -y, z-1/2'
'-x+1/2, -y+1/2, -z'
'x+1/2, -y+1/2, z-1/2'

loop_
_atom_site_label
_atom_site_type_symbol
_atom_site_fract_x
_atom_site_fract_y
_atom_site_fract_z
_atom_site_U_iso_or_equiv
_atom_site_adp_type
_atom_site_occupancy
_atom_site_site_symmetry_order
_atom_site_calc_flag
_atom_site_refinement_flags_posn
_atom_site_refinement_flags_adp
C1 C 0.21709(17) 0.0538(2) 0.60280(19) 0.0545(7) Uani 1 1 d . .
C2 C 0.20555(19) 0.0670(2) 0.6898(2) 0.0641(9) Uani 1 1 d . .
H2 H 0.2297 0.0296 0.7417 0.077 Uiso 1 1 calc R U
C3 C 0.1511(2) 0.1465(2) 0.68765(19) 0.0629(8) Uani 1 1 d . .
H3 H 0.1330 0.1708 0.7377 0.076 Uiso 1 1 calc R U
C4 C 0.12949(16) 0.1820(2) 0.59898(18) 0.0504(7) Uani 1 1 d . .
C5 C 0.07432(16) 0.2676(2) 0.55759(18) 0.0520(7) Uani 1 1 d . .
C6 C 0.11682(17) 0.3683(2) 0.55166(18) 0.0518(7) Uani 1 1 d . .
C7 C 0.1234(2) 0.4564(2) 0.6045(2) 0.0726(10) Uani 1 1 d . .
H7 H 0.0998 0.4679 0.6533 0.087 Uiso 1 1 calc R U
C8 C 0.1720(2) 0.5271(2) 0.5725(2) 0.0745(10) Uani 1 1 d . .
H8 H 0.1862 0.5931 0.5967 0.089 Uiso 1 1 calc R U
C9 C 0.19441(17) 0.4828(2) 0.5009(2) 0.0553(7) Uani 1 1 d . .
C10 C 0.24086(19) 0.5283(2) 0.4383(2) 0.0640(9) Uani 1 1 d . .
N1 N 0.17027(13) 0.12505(16) 0.54827(15) 0.0516(6) Uani 1 1 d . .
H1N H 0.1670 0.1329 0.4902 0.062 Uiso 1 1 calc R U
N2 N 0.16055(13) 0.38557(17) 0.48835(14) 0.0508(6) Uani 1 1 d . .
H2N H 0.1661 0.3417 0.4465 0.061 Uiso 1 1 calc R U
C11 C 0.02454(16) 0.2376(2) 0.46362(18) 0.0512(7) Uani 1 1 d . .
C12 C 0.00580(18) 0.1357(2) 0.4372(2) 0.0624(8) Uani 1 1 d . .
H12 H 0.0277 0.0806 0.4748 0.075 Uiso 1 1 calc R U
C13 C -0.0454(2) 0.1153(3) 0.3550(2) 0.0702(9) Uani 1 1 d . .
H13 H -0.0566 0.0457 0.3390 0.084 Uiso 1 1 calc R U
N3 N -0.07950(16) 0.1886(2) 0.29782(17) 0.0679(7) Uani 1 1 d . .
C14 C -0.0614(2) 0.2864(3) 0.3233(2) 0.0727(10) Uani 1 1 d . .
H14 H -0.0845 0.3398 0.2845 0.087 Uiso 1 1 calc R U
C15 C -0.01056(19) 0.3142(2) 0.4033(2) 0.0675(9) Uani 1 1 d . .
H15 H 0.0001 0.3844 0.4168 0.081 Uiso 1 1 calc R U
C16 C 0.0179(2) 0.2848(3) 0.6212(2) 0.0750(10) Uani 1 1 d . .
H16 H 0.0460 0.3029 0.6819 0.113 Uiso 1 1 calc R U
H16A H -0.0106 0.2217 0.6240 0.113 Uiso 1 1 calc R U
H16B H -0.0167 0.3406 0.5972 0.113 Uiso 1 1 calc R U
C17 C 0.1877(3) 0.5895(3) 0.3613(3) 0.1148(17) Uani 1 1 d . .
H17 H 0.2175 0.6235 0.3237 0.172 Uiso 1 1 calc R U
H17A H 0.1602 0.6413 0.3879 0.172 Uiso 1 1 calc R U
H17B H 0.1520 0.5422 0.3243 0.172 Uiso 1 1 calc R U
C18 C 0.3002(3) 0.6056(3) 0.4942(4) 0.1058(15) Uani 1 1 d . .
H18 H 0.3351 0.5680 0.5414 0.159 Uiso 1 1 calc R U
H18A H 0.2741 0.6579 0.5220 0.159 Uiso 1 1 calc R U
H18B H 0.3281 0.6387 0.4539 0.159 Uiso 1 1 calc R U
O1 O 0.18289(14) 0.20096(19) 0.36955(16) 0.0703(7) Uani 1 1 d . .
H1A H 0.143(3) 0.184(3) 0.311(3) 0.105 Uiso 1 1 d . U
H1B H 0.227(3) 0.195(3) 0.364(3) 0.105 Uiso 1 1 d . U

loop_
_atom_site_aniso_label
_atom_site_aniso_U_11
_atom_site_aniso_U_22
_atom_site_aniso_U_33
_atom_site_aniso_U_23
_atom_site_aniso_U_13
_atom_site_aniso_U_12
C1 0.0456(18) 0.0543(16) 0.0597(17) 0.0101(13) 0.0034(14) 0.0036(13)
C2 0.060(2) 0.0661(18) 0.0597(18) 0.0148(15) 0.0002(15) 0.0034(16)
C3 0.065(2) 0.073(2) 0.0487(16) 0.0008(14) 0.0075(15) 0.0034(17)
C4 0.0391(17) 0.0608(16) 0.0498(15) -0.0018(12) 0.0065(13) 0.0025(13)
C5 0.0411(17) 0.0648(17) 0.0500(15) -0.0012(13) 0.0103(13) 0.0088(14)
C6 0.0437(18) 0.0584(16) 0.0505(15) -0.0064(13) 0.0042(13) 0.0095(13)
C7 0.088(3) 0.067(2) 0.066(2) -0.0144(16) 0.0228(19) 0.0112(18)
C8 0.089(3) 0.0548(18) 0.076(2) -0.0152(16) 0.011(2) 0.0005(18)
C9 0.0465(18) 0.0500(15) 0.0636(17) -0.0032(14) -0.0005(14) 0.0110(13)
C10 0.055(2) 0.0529(16) 0.084(2) 0.0091(15) 0.0145(17) 0.0126(15)
N1 0.0456(15) 0.0584(13) 0.0492(12) 0.0039(10) 0.0071(11) 0.0084(11)
N2 0.0468(15) 0.0516(13) 0.0519(13) -0.0075(10) 0.0064(11) 0.0056(11)
C11 0.0343(16) 0.0640(17) 0.0558(16) -0.0002(13) 0.0109(13) 0.0069(13)
C12 0.0445(19) 0.0672(19) 0.0704(19) 0.0112(15) 0.0017(15) -0.0057(15)
C13 0.055(2) 0.069(2) 0.080(2) -0.0029(17) 0.0007(18) -0.0133(17)
N3 0.0491(17) 0.0850(19) 0.0640(16) -0.0028(14) 0.0007(13) 0.0018(14)
C14 0.063(2) 0.079(2) 0.067(2) 0.0056(17) -0.0032(17) 0.0121(18)
C15 0.061(2) 0.0624(18) 0.0703(19) -0.0047(15) -0.0045(17) 0.0142(16)
C16 0.059(2) 0.097(2) 0.077(2) -0.0023(18) 0.0302(18) 0.0153(19)
C17 0.114(4) 0.119(3) 0.121(3) 0.063(3) 0.046(3) 0.066(3)
C18 0.087(3) 0.062(2) 0.181(4) -0.033(2) 0.055(3) -0.013(2)
O1 0.0508(15) 0.1004(17) 0.0546(12) -0.0062(11) 0.0008(11) 0.0055(13)

loop_
_atom_type_symbol
_atom_type_description
_atom_type_scat_dispersion_real
_atom_type_scat_dispersion_imag
_atom_type_scat_source
C C 0.0033 0.0016 'International Tables Vol C Tables 4.2.6.8 and 6.1.1.4'
H H 0.0000 0.0000 'International Tables Vol C Tables 4.2.6.8 and 6.1.1.4'
N N 0.0061 0.0033 'International Tables Vol C Tables 4.2.6.8 and 6.1.1.4'
O O 0.0106 0.0060 'International Tables Vol C Tables 4.2.6.8 and 6.1.1.4'

loop_
_geom_angle_atom_site_label_1
_geom_angle_atom_site_label_2
_geom_angle_atom_site_label_3
_geom_angle
_geom_angle_site_symmetry_1
_geom_angle_site_symmetry_3
C2 C1 N1 106.1(3) . .
C2 C1 C10 132.0(3) . 7_556
N1 C1 C10 121.2(2) . 7_556
C1 C2 C3 108.6(3) . .
C4 C3 C2 107.9(3) . .
C3 C4 N1 106.6(3) . .
C3 C4 C5 130.8(3) . .
N1 C4 C5 122.7(2) . .
C6 C5 C4 110.4(2) . .
C6 C5 C11 111.0(2) . .
C4 C5 C11 112.8(2) . .
C6 C5 C16 108.8(2) . .
C4 C5 C16 108.1(2) . .
C11 C5 C16 105.6(2) . .
C7 C6 N2 105.9(3) . .
C7 C6 C5 130.6(3) . .
N2 C6 C5 123.5(2) . .
C6 C7 C8 108.3(3) . .
C9 C8 C7 108.3(3) . .
C8 C9 N2 106.7(3) . .
C8 C9 C10 129.5(3) . .
N2 C9 C10 123.7(2) . .
C1 C10 C9 112.5(2) 7_556 .
C1 C10 C17 109.7(3) 7_556 .
C9 C10 C17 108.9(3) . .
C1 C10 C18 108.5(3) 7_556 .
C9 C10 C18 108.7(3) . .
C17 C10 C18 108.4(3) . .
C4 N1 C1 110.8(2) . .
C6 N2 C9 110.7(2) . .
C12 C11 C15 115.8(3) . .
C12 C11 C5 123.5(2) . .
C15 C11 C5 120.4(3) . .
C11 C12 C13 120.1(3) . .
N3 C13 C12 124.0(3) . .
C13 N3 C14 115.8(3) . .
N3 C14 C15 124.3(3) . .
C14 C15 C11 119.9(3) . .

loop_
_geom_bond_atom_site_label_1
_geom_bond_atom_site_label_2
_geom_bond_distance
_geom_bond_site_symmetry_2
C1 C2 1.367(4) .
C1 N1 1.374(3) .
C1 C10 1.498(4) 7_556
C2 C3 1.402(4) .
C3 C4 1.368(4) .
C4 N1 1.370(3) .
C4 C5 1.511(4) .
C5 C6 1.506(4) .
C5 C11 1.532(4) .
C5 C16 1.546(4) .
C6 C7 1.363(4) .
C6 N2 1.371(4) .
C7 C8 1.409(5) .
C8 C9 1.344(4) .
C9 N2 1.376(3) .
C9 C10 1.498(4) .
C10 C1 1.498(4) 7_556
C10 C17 1.532(5) .
C10 C18 1.550(5) .
C11 C12 1.379(4) .
C11 C15 1.381(4) .
C12 C13 1.382(4) .
C13 N3 1.320(4) .
N3 C14 1.324(4) .
C14 C15 1.376(4) .

loop_
_geom_hbond_atom_site_label_D
_geom_hbond_atom_site_label_H
_geom_hbond_atom_site_label_A
_geom_hbond_distance_DH
_geom_hbond_distance_HA
_geom_hbond_distance_DA
_geom_hbond_angle_DHA
_geom_hbond_site_symmetry_A
N1 H1N O1 0.86 2.07 2.888(3) 158.4 .
N2 H2N O1 0.86 2.19 3.027(3) 165.1 .
O1 H1A N3 1.02(4) 1.76(5) 2.760(4) 165(3) 2
N1 H1N O1 0.86 2.07 2.888(3) 158.4 .
N2 H2N O1 0.86 2.19 3.027(3) 165.1 .
O1 H1A N3 1.02(4) 1.76(5) 2.760(4) 165(3) 2

loop_
_geom_torsion_atom_site_label_1
_geom_torsion_atom_site_label_2
_geom_torsion_atom_site_label_3
_geom_torsion_atom_site_label_4
_geom_torsion
_geom_torsion_site_symmetry_1
_geom_torsion_site_symmetry_4
N1 C1 C2 C3 0.3(3) . .
C10 C1 C2 C3 -169.9(3) 7_556 .
C1 C2 C3 C4 -0.1(4) . .
C2 C3 C4 N1 -0.1(3) . .
C2 C3 C4 C5 -178.5(3) . .
C3 C4 C5 C6 95.9(3) . .
N1 C4 C5 C6 -82.3(3) . .
C3 C4 C5 C11 -139.2(3) . .
N1 C4 C5 C11 42.6(4) . .
C3 C4 C5 C16 -22.9(4) . .
N1 C4 C5 C16 158.9(3) . .
C4 C5 C6 C7 -103.9(4) . .
C11 C5 C6 C7 130.3(3) . .
C16 C5 C6 C7 14.5(4) . .
C4 C5 C6 N2 73.9(3) . .
C11 C5 C6 N2 -51.9(3) . .
C16 C5 C6 N2 -167.7(3) . .
N2 C6 C7 C8 -0.3(4) . .
C5 C6 C7 C8 177.8(3) . .
C6 C7 C8 C9 0.3(4) . .
C7 C8 C9 N2 -0.2(4) . .
C7 C8 C9 C10 174.6(3) . .
C8 C9 C10 C1 153.9(3) . 7_556
N2 C9 C10 C1 -32.1(4) . 7_556
C8 C9 C10 C17 -84.3(4) . .
N2 C9 C10 C17 89.8(3) . .
C8 C9 C10 C18 33.7(4) . .
N2 C9 C10 C18 -152.3(3) . .
C3 C4 N1 C1 0.3(3) . .
C5 C4 N1 C1 178.9(2) . .
C2 C1 N1 C4 -0.4(3) . .
C10 C1 N1 C4 171.1(3) 7_556 .
C7 C6 N2 C9 0.1(3) . .
C5 C6 N2 C9 -178.1(2) . .
C8 C9 N2 C6 0.1(3) . .
C10 C9 N2 C6 -175.2(2) . .
C6 C5 C11 C12 151.6(3) . .
C4 C5 C11 C12 27.1(4) . .
C16 C5 C11 C12 -90.7(3) . .
C6 C5 C11 C15 -34.8(4) . .
C4 C5 C11 C15 -159.3(3) . .
C16 C5 C11 C15 82.9(3) . .
C15 C11 C12 C13 -0.2(4) . .
C5 C11 C12 C13 173.7(3) . .
C11 C12 C13 N3 -0.4(5) . .
C12 C13 N3 C14 0.5(5) . .
C13 N3 C14 C15 0.1(5) . .
N3 C14 C15 C11 -0.8(6) . .
C12 C11 C15 C14 0.8(5) . .
C5 C11 C15 C14 -173.3(3) . .
